data_4086939
loop_
_publ_author_name
'Bai, Wei'
'Lee, Ka-Ho'
'Hung, Wai Yiu'
'Sung, Herman H. Y.'
'Williams, Ian D.'
'Lin, Zhenyang'
'Jia, Guochen'

_publ_section_title
;
 Reactions of Osmium Carbyne Complexes OsCl3(\\tb CR)(PPh3)2 (R =
 CH&#x2550;CPh2, CH2Ar) with Bromine and Hydrogen Peroxide
;
_journal_issue 3
_journal_name_full Organometallics
_journal_page_first 657
_journal_paper_doi 10.1021/acs.organomet.6b00860
_journal_volume 36
_journal_year 2017
_chemical_formula_moiety 'C33 H28 Br3 O Os P'
_chemical_formula_sum 'C33 H28 Br3 O Os P'
_chemical_formula_weight 901.45
_space_group_crystal_system monoclinic
_space_group_IT_number 14
_space_group_name_Hall '-P 2ybc'
_space_group_name_H-M_alt 'P 1 21/c 1'
_symmetry_space_group_name_Hall '-P 2ybc'
_symmetry_space_group_name_H-M 'P 1 21/c 1'
_atom_sites_solution_hydrogens mixed
_audit_creation_date 2016-05-13
_audit_creation_method
;
Olex2 1.2
(compiled 2016.02.19 svn.r3266 for OlexSys, GUI svn.r5155)
;
_cell_angle_alpha 90
_cell_angle_beta 98.040(2)
_cell_angle_gamma 90
_cell_formula_units_Z 4
_cell_length_a 9.8517(2)
_cell_length_b 10.3571(2)
_cell_length_c 29.9335(7)
_cell_measurement_reflns_used 8865
_cell_measurement_temperature 100.01(10)
_cell_measurement_theta_max 74.8230
_cell_measurement_theta_min 5.1940
_cell_volume 3024.24(11)
_computing_cell_refinement
;
CrysAlisPro, Agilent Technologies,
Version 1.171.37.35 (release 13-08-2014 CrysAlis171 .NET)
(compiled Aug 13 2014,18:06:01)
;
_computing_data_collection
;
CrysAlisPro, Agilent Technologies,
Version 1.171.37.35 (release 13-08-2014 CrysAlis171 .NET)
(compiled Aug 13 2014,18:06:01)
;
_computing_data_reduction
;
CrysAlisPro, Agilent Technologies,
Version 1.171.37.35 (release 13-08-2014 CrysAlis171 .NET)
(compiled Aug 13 2014,18:06:01)
;
_computing_molecular_graphics 'Olex2 (Dolomanov et al., 2009)'
_computing_publication_material 'Olex2 (Dolomanov et al., 2009)'
_computing_structure_refinement 'ShelXL (Sheldrick, 2015)'
_diffrn_ambient_environment N~2~
_diffrn_ambient_temperature 100.01(10)
_diffrn_detector 'CCD plate'
_diffrn_detector_area_resol_mean 10.3587
_diffrn_detector_type Atlas
_diffrn_measured_fraction_theta_full 0.997
_diffrn_measured_fraction_theta_max 0.997
_diffrn_measurement_details
;
#__ type_ start__ end____ width___ exp.time_
  1 omega   44.00   88.00   1.0000   12.0000
omega____ theta____ kappa____ phi______ frames
    -      110.5703  -30.0000  -30.0000 44

#__ type_ start__ end____ width___ exp.time_
  2 omega  -49.00   35.00   1.0000    4.0000
omega____ theta____ kappa____ phi______ frames
    -      -40.8203   37.0000  -90.0000 84

#__ type_ start__ end____ width___ exp.time_
  3 omega   45.00   83.00   1.0000    4.0000
omega____ theta____ kappa____ phi______ frames
    -       40.8203  -99.0000   30.0000 38

#__ type_ start__ end____ width___ exp.time_
  4 omega   41.00  136.00   1.0000   12.0000
omega____ theta____ kappa____ phi______ frames
    -      110.5703  -77.0000   60.0000 95

#__ type_ start__ end____ width___ exp.time_
  5 omega   83.00  115.00   1.0000   12.0000
omega____ theta____ kappa____ phi______ frames
    -      110.5703 -111.0000   30.0000 32

#__ type_ start__ end____ width___ exp.time_
  6 omega   32.00  142.00   1.0000   12.0000
omega____ theta____ kappa____ phi______ frames
    -      110.5703  -77.0000  -90.0000 110

#__ type_ start__ end____ width___ exp.time_
  7 omega  127.00  172.00   1.0000   12.0000
omega____ theta____ kappa____ phi______ frames
    -      110.5703   15.0000 -180.0000 45

#__ type_ start__ end____ width___ exp.time_
  8 omega   57.00  151.00   1.0000   12.0000
omega____ theta____ kappa____ phi______ frames
    -      110.5703  178.0000  -30.0000 94

#__ type_ start__ end____ width___ exp.time_
  9 omega   90.00  176.00   1.0000   12.0000
omega____ theta____ kappa____ phi______ frames
    -      110.5703   77.0000   60.0000 86

#__ type_ start__ end____ width___ exp.time_
 10 omega   53.00  124.00   1.0000   12.0000
omega____ theta____ kappa____ phi______ frames
    -      110.5703   15.0000 -180.0000 71

#__ type_ start__ end____ width___ exp.time_
 11 omega   33.00   80.00   1.0000   12.0000
omega____ theta____ kappa____ phi______ frames
    -      110.5703  -30.0000  -90.0000 47

#__ type_ start__ end____ width___ exp.time_
 12 omega   33.00   91.00   1.0000   12.0000
omega____ theta____ kappa____ phi______ frames
    -      110.5703  -30.0000  120.0000 58

#__ type_ start__ end____ width___ exp.time_
 13 omega  -74.00   25.00   1.0000    4.0000
omega____ theta____ kappa____ phi______ frames
    -      -40.8203   77.0000    0.0000 99

#__ type_ start__ end____ width___ exp.time_
 14 omega -115.00  -11.00   1.0000    4.0000
omega____ theta____ kappa____ phi______ frames
    -      -40.8203  -57.0000  120.0000 104
;
_diffrn_measurement_device 'kappa diffractometer'
_diffrn_measurement_device_type 'SuperNova, Dual, Cu at zero, Atlas'
_diffrn_measurement_method '\w scans'
_diffrn_orient_matrix_UB_11 -0.0197216000
_diffrn_orient_matrix_UB_12 -0.1474712000
_diffrn_orient_matrix_UB_13 -0.0029605000
_diffrn_orient_matrix_UB_21 -0.1364713000
_diffrn_orient_matrix_UB_22 0.0190949000
_diffrn_orient_matrix_UB_23 -0.0313106000
_diffrn_orient_matrix_UB_31 0.0770011000
_diffrn_orient_matrix_UB_32 -0.0036039000
_diffrn_orient_matrix_UB_33 -0.0413767000
_diffrn_radiation_monochromator mirror
_diffrn_radiation_probe x-ray
_diffrn_radiation_type CuK\a
_diffrn_radiation_wavelength 1.54184
_diffrn_reflns_av_R_equivalents 0.0406
_diffrn_reflns_av_unetI/netI 0.0427
_diffrn_reflns_limit_h_max 11
_diffrn_reflns_limit_h_min -8
_diffrn_reflns_limit_k_max 12
_diffrn_reflns_limit_k_min -12
_diffrn_reflns_limit_l_max 33
_diffrn_reflns_limit_l_min -35
_diffrn_reflns_number 16246
_diffrn_reflns_theta_full 66.500
_diffrn_reflns_theta_max 66.967
_diffrn_reflns_theta_min 4.522
_diffrn_source 'sealed X-ray tube'
_diffrn_source_current 0.80
_diffrn_source_power 0.040
_diffrn_source_target Cu
_diffrn_source_type 'SuperNova (Cu) X-ray Source'
_diffrn_source_voltage 50
_exptl_absorpt_coefficient_mu 13.302
_exptl_absorpt_correction_T_max 1.00000
_exptl_absorpt_correction_T_min 0.66193
_exptl_absorpt_correction_type multi-scan
_exptl_absorpt_process_details
;
CrysAlisPro, Agilent Technologies,
Version 1.171.37.35 (release 13-08-2014 CrysAlis171 .NET)
(compiled Aug 13 2014,18:06:01)
Empirical absorption correction using spherical harmonics,
 implemented in SCALE3 ABSPACK scaling algorithm.
;
_exptl_crystal_colour green
_exptl_crystal_density_diffrn 1.980
_exptl_crystal_description block
_exptl_crystal_F_000 1720
_exptl_crystal_size_max 0.1
_exptl_crystal_size_mid 0.07
_exptl_crystal_size_min 0.05
_refine_diff_density_max 0.811
_refine_diff_density_min -0.593
_refine_diff_density_rms 0.103
_refine_ls_extinction_method none
_refine_ls_goodness_of_fit_ref 1.002
_refine_ls_hydrogen_treatment constr
_refine_ls_matrix_type full
_refine_ls_number_parameters 353
_refine_ls_number_reflns 5363
_refine_ls_number_restraints 0
_refine_ls_restrained_S_all 1.002
_refine_ls_R_factor_all 0.0266
_refine_ls_R_factor_gt 0.0226
_refine_ls_shift/su_max 0.001
_refine_ls_shift/su_mean 0.000
_refine_ls_structure_factor_coef Fsqd
_refine_ls_weighting_details 'w=1/[\s^2^(Fo^2^)+(0.0117P)^2^] where P=(Fo^2^+2Fc^2^)/3'
_refine_ls_weighting_scheme calc
_refine_ls_wR_factor_gt 0.0489
_refine_ls_wR_factor_ref 0.0506
_reflns_Friedel_coverage 0.000
_reflns_number_gt 4852
_reflns_number_total 5363
_reflns_threshold_expression 'I > 2\s(I)'
_cod_data_source_file om6b00860_si_002.cif
_cod_data_source_block complex10
_cod_depositor_comments 'Adding full bibliography for 4086939--4086941.cif.'
_cod_original_cell_volume 3024.25(12)
_cod_database_code 4086939
_shelx_space_group_comment
;
The symmetry employed for this shelxl refinement is uniquely defined
by the following loop, which should always be used as a source of
symmetry information in preference to the above space-group names.
They are only intended as comments.
;
_reflns_odcompleteness_completeness 99.73
_reflns_odcompleteness_iscentric 1
_reflns_odcompleteness_theta 68.13
_olex2_refinement_description
;
1. Fixed Uiso
 At 1.2 times of:
  All C(H) groups
 At 1.5 times of:
  All O(H,H) groups
2.a Rotating group:
 O1(H1A,H1B)
2.b Aromatic/amide H refined with riding coordinates:
 C2(H2), C5(H5), C6(H6), C7(H7), C8(H8), C9(H9), C11(H11), C12(H12), C13(H13),
 C14(H14), C15(H15), C22(H22), C23(H23), C24(H24), C25(H25), C26(H26), C32(H32),
  C33(H33), C34(H34), C35(H35), C36(H36), C42(H42), C43(H43), C44(H44),
 C45(H45), C46(H46)
;
_shelx_shelxl_version_number 2014/7
_olex2_submission_special_instructions 'No special instructions were received'

loop_
_space_group_symop_operation_xyz
'x, y, z'
'-x, y+1/2, -z+1/2'
'-x, -y, -z'
'x, -y-1/2, z-1/2'

loop_
_atom_site_label
_atom_site_type_symbol
_atom_site_fract_x
_atom_site_fract_y
_atom_site_fract_z
_atom_site_U_iso_or_equiv
_atom_site_adp_type
_atom_site_occupancy
_atom_site_site_symmetry_order
_atom_site_calc_flag
_atom_site_refinement_flags_posn
Os1 Os 0.42805(2) 0.45297(2) 0.09063(2) 0.01189(5) Uani 1 1 d .
Br1 Br 0.65840(4) 0.43285(4) 0.13855(2) 0.01861(8) Uani 1 1 d .
Br2 Br 0.50465(4) 0.26947(3) 0.04248(2) 0.01681(8) Uani 1 1 d .
Br3 Br 0.24444(4) 0.49827(4) 0.02556(2) 0.01637(8) Uani 1 1 d .
P11 P 0.35897(9) 0.63633(8) 0.12804(3) 0.01288(17) Uani 1 1 d .
O1 O 0.5578(3) 0.5762(2) 0.05199(8) 0.0175(5) Uani 1 1 d .
H1A H 0.5068 0.6137 0.0306 0.026 Uiso 1 1 d GR
H1B H 0.6158 0.5291 0.0411 0.026 Uiso 1 1 d GR
C1 C 0.3487(4) 0.3580(3) 0.12640(12) 0.0160(7) Uani 1 1 d .
C2 C 0.3040(4) 0.2852(3) 0.16186(13) 0.0168(7) Uani 1 1 d .
H2 H 0.3598 0.2846 0.1896 0.020 Uiso 1 1 calc R
C3 C 0.1854(4) 0.2164(3) 0.15795(13) 0.0152(7) Uani 1 1 d .
C4 C 0.1029(4) 0.2016(3) 0.11279(13) 0.0178(8) Uani 1 1 d .
C5 C 0.1670(4) 0.1649(3) 0.07586(13) 0.0185(8) Uani 1 1 d .
H5 H 0.2594 0.1429 0.0800 0.022 Uiso 1 1 calc R
C6 C 0.0924(5) 0.1615(4) 0.03311(14) 0.0273(9) Uani 1 1 d .
H6 H 0.1343 0.1361 0.0086 0.033 Uiso 1 1 calc R
C7 C -0.0457(5) 0.1963(4) 0.02692(15) 0.0303(10) Uani 1 1 d .
H7 H -0.0953 0.1953 -0.0019 0.036 Uiso 1 1 calc R
C8 C -0.1094(4) 0.2322(4) 0.06334(15) 0.0268(9) Uani 1 1 d .
H8 H -0.2013 0.2562 0.0590 0.032 Uiso 1 1 calc R
C9 C -0.0352(4) 0.2322(4) 0.10659(13) 0.0188(8) Uani 1 1 d .
H9 H -0.0786 0.2529 0.1313 0.023 Uiso 1 1 calc R
C10 C 0.1382(4) 0.1575(3) 0.19784(13) 0.0166(7) Uani 1 1 d .
C11 C 0.1795(4) 0.2033(4) 0.24138(12) 0.0168(7) Uani 1 1 d .
H11 H 0.2377 0.2743 0.2455 0.020 Uiso 1 1 calc R
C12 C 0.1359(4) 0.1458(4) 0.27866(13) 0.0216(8) Uani 1 1 d .
H12 H 0.1627 0.1793 0.3074 0.026 Uiso 1 1 calc R
C13 C 0.0518(5) 0.0376(4) 0.27291(14) 0.0278(9) Uani 1 1 d .
H13 H 0.0236 -0.0024 0.2979 0.033 Uiso 1 1 calc R
C14 C 0.0104(5) -0.0101(4) 0.23035(15) 0.0282(9) Uani 1 1 d .
H14 H -0.0464 -0.0822 0.2266 0.034 Uiso 1 1 calc R
C15 C 0.0526(4) 0.0484(4) 0.19298(14) 0.0226(8) Uani 1 1 d .
H15 H 0.0239 0.0150 0.1644 0.027 Uiso 1 1 calc R
C21 C 0.3683(4) 0.6337(4) 0.18970(12) 0.0166(7) Uani 1 1 d .
C22 C 0.4555(4) 0.5510(4) 0.21693(13) 0.0204(8) Uani 1 1 d .
H22 H 0.5074 0.4902 0.2039 0.025 Uiso 1 1 calc R
C23 C 0.4648(4) 0.5596(4) 0.26372(13) 0.0239(8) Uani 1 1 d .
H23 H 0.5224 0.5039 0.2819 0.029 Uiso 1 1 calc R
C24 C 0.3890(4) 0.6505(4) 0.28321(14) 0.0254(9) Uani 1 1 d .
H24 H 0.3958 0.6557 0.3145 0.030 Uiso 1 1 calc R
C25 C 0.3034(5) 0.7332(4) 0.25675(14) 0.0269(9) Uani 1 1 d .
H25 H 0.2532 0.7948 0.2701 0.032 Uiso 1 1 calc R
C26 C 0.2919(4) 0.7248(4) 0.20990(14) 0.0244(9) Uani 1 1 d .
H26 H 0.2330 0.7801 0.1920 0.029 Uiso 1 1 calc R
C31 C 0.1803(4) 0.6812(4) 0.11094(12) 0.0170(7) Uani 1 1 d .
C32 C 0.0816(4) 0.5831(4) 0.10842(12) 0.0190(8) Uani 1 1 d .
H32 H 0.1090 0.4983 0.1146 0.023 Uiso 1 1 calc R
C33 C -0.0544(4) 0.6109(4) 0.09701(13) 0.0231(8) Uani 1 1 d .
H33 H -0.1186 0.5447 0.0955 0.028 Uiso 1 1 calc R
C34 C -0.0981(4) 0.7375(4) 0.08759(13) 0.0232(8) Uani 1 1 d .
H34 H -0.1908 0.7553 0.0795 0.028 Uiso 1 1 calc R
C35 C -0.0026(4) 0.8366(4) 0.09037(13) 0.0222(8) Uani 1 1 d .
H35 H -0.0309 0.9212 0.0844 0.027 Uiso 1 1 calc R
C36 C 0.1367(4) 0.8084(4) 0.10227(12) 0.0192(8) Uani 1 1 d .
H36 H 0.2008 0.8748 0.1044 0.023 Uiso 1 1 calc R
C41 C 0.4630(4) 0.7747(3) 0.11781(13) 0.0155(7) Uani 1 1 d .
C42 C 0.5688(4) 0.8148(4) 0.14998(14) 0.0203(8) Uani 1 1 d .
H42 H 0.5820 0.7751 0.1781 0.024 Uiso 1 1 calc R
C43 C 0.6556(4) 0.9134(4) 0.14070(14) 0.0235(8) Uani 1 1 d .
H43 H 0.7280 0.9381 0.1624 0.028 Uiso 1 1 calc R
C44 C 0.6354(5) 0.9752(4) 0.09965(15) 0.0271(9) Uani 1 1 d .
H44 H 0.6922 1.0430 0.0938 0.033 Uiso 1 1 calc R
C45 C 0.5292(5) 0.9356(4) 0.06689(14) 0.0263(9) Uani 1 1 d .
H45 H 0.5154 0.9767 0.0390 0.032 Uiso 1 1 calc R
C46 C 0.4438(4) 0.8349(4) 0.07565(13) 0.0212(8) Uani 1 1 d .
H46 H 0.3739 0.8076 0.0535 0.025 Uiso 1 1 calc R

loop_
_atom_site_aniso_label
_atom_site_aniso_U_11
_atom_site_aniso_U_22
_atom_site_aniso_U_33
_atom_site_aniso_U_23
_atom_site_aniso_U_13
_atom_site_aniso_U_12
Os1 0.01308(8) 0.01078(7) 0.01178(8) 0.00123(6) 0.00158(5) -0.00042(5)
Br1 0.01421(18) 0.02468(19) 0.01641(18) 0.00274(15) 0.00025(14) -0.00027(14)
Br2 0.02037(19) 0.01252(16) 0.01795(18) 0.00038(14) 0.00408(14) 0.00253(13)
Br3 0.01660(18) 0.01909(17) 0.01298(17) 0.00054(14) 0.00050(14) 0.00265(13)
P11 0.0150(4) 0.0115(4) 0.0119(4) 0.0003(3) 0.0012(3) -0.0007(3)
O1 0.0188(13) 0.0173(12) 0.0171(13) 0.0034(11) 0.0041(10) -0.0017(10)
C1 0.0132(17) 0.0164(17) 0.0167(18) -0.0006(14) -0.0045(14) 0.0025(13)
C2 0.0171(18) 0.0179(17) 0.0151(18) 0.0047(14) 0.0007(14) 0.0019(14)
C3 0.0176(18) 0.0099(15) 0.0183(18) -0.0017(14) 0.0038(14) 0.0019(13)
C4 0.022(2) 0.0138(17) 0.0172(19) 0.0027(14) 0.0005(15) -0.0038(14)
C5 0.0195(19) 0.0154(17) 0.0205(19) 0.0010(15) 0.0024(15) -0.0059(14)
C6 0.032(2) 0.033(2) 0.017(2) 0.0003(17) 0.0026(17) -0.0073(18)
C7 0.030(2) 0.036(2) 0.022(2) 0.0047(18) -0.0087(18) -0.0033(18)
C8 0.018(2) 0.028(2) 0.032(2) 0.0062(18) -0.0024(17) -0.0020(16)
C9 0.0174(19) 0.0165(17) 0.023(2) -0.0006(15) 0.0035(15) -0.0006(14)
C10 0.0176(18) 0.0152(17) 0.0176(18) 0.0037(15) 0.0042(15) 0.0023(14)
C11 0.0184(18) 0.0171(17) 0.0155(18) 0.0016(14) 0.0043(14) 0.0005(14)
C12 0.026(2) 0.024(2) 0.0147(18) 0.0022(16) 0.0025(16) 0.0028(16)
C13 0.031(2) 0.034(2) 0.019(2) 0.0093(18) 0.0085(17) 0.0039(18)
C14 0.031(2) 0.023(2) 0.031(2) 0.0043(18) 0.0076(19) -0.0103(17)
C15 0.027(2) 0.0216(19) 0.020(2) 0.0017(16) 0.0034(16) -0.0058(16)
C21 0.0185(18) 0.0177(17) 0.0135(17) -0.0007(14) 0.0023(14) -0.0032(14)
C22 0.023(2) 0.0180(18) 0.0204(19) 0.0001(15) 0.0054(16) -0.0001(15)
C23 0.027(2) 0.026(2) 0.0173(19) 0.0027(16) 0.0001(16) -0.0018(16)
C24 0.029(2) 0.031(2) 0.0165(19) -0.0046(17) 0.0044(16) -0.0070(17)
C25 0.031(2) 0.029(2) 0.022(2) -0.0043(17) 0.0073(18) 0.0010(18)
C26 0.026(2) 0.027(2) 0.019(2) -0.0019(16) 0.0000(16) 0.0011(16)
C31 0.0189(19) 0.0191(18) 0.0130(17) -0.0019(14) 0.0021(14) 0.0039(14)
C32 0.024(2) 0.0185(18) 0.0157(18) 0.0020(15) 0.0072(15) -0.0010(15)
C33 0.025(2) 0.024(2) 0.021(2) -0.0008(16) 0.0088(16) -0.0040(16)
C34 0.019(2) 0.034(2) 0.0173(19) -0.0021(17) 0.0038(15) 0.0067(16)
C35 0.027(2) 0.0217(19) 0.0173(19) -0.0041(15) 0.0003(16) 0.0067(16)
C36 0.023(2) 0.0173(18) 0.0162(18) -0.0017(15) -0.0004(15) 0.0004(15)
C41 0.0189(18) 0.0097(15) 0.0195(18) -0.0019(14) 0.0079(15) 0.0004(13)
C42 0.021(2) 0.0185(18) 0.0220(19) -0.0022(16) 0.0037(16) 0.0023(15)
C43 0.021(2) 0.0200(19) 0.030(2) -0.0037(17) 0.0051(17) 0.0011(15)
C44 0.031(2) 0.0138(18) 0.038(2) 0.0001(17) 0.0104(19) -0.0058(16)
C45 0.039(2) 0.0160(18) 0.026(2) 0.0055(16) 0.0112(18) -0.0023(17)
C46 0.030(2) 0.0165(18) 0.0173(19) 0.0004(15) 0.0037(16) 0.0022(16)

loop_
_atom_type_symbol
_atom_type_description
_atom_type_scat_dispersion_real
_atom_type_scat_dispersion_imag
_atom_type_scat_source
C C 0.0181 0.0091 'International Tables Vol C Tables 4.2.6.8 and 6.1.1.4'
H H 0.0000 0.0000 'International Tables Vol C Tables 4.2.6.8 and 6.1.1.4'
Br Br -0.6763 1.2805 'International Tables Vol C Tables 4.2.6.8 and 6.1.1.4'
O O 0.0492 0.0322 'International Tables Vol C Tables 4.2.6.8 and 6.1.1.4'
Os Os -4.9801 6.2216 'International Tables Vol C Tables 4.2.6.8 and 6.1.1.4'
P P 0.2955 0.4335 'International Tables Vol C Tables 4.2.6.8 and 6.1.1.4'

loop_
_geom_angle_atom_site_label_1
_geom_angle_atom_site_label_2
_geom_angle_atom_site_label_3
_geom_angle
Br1 Os1 Br2 86.917(13)
Br3 Os1 Br1 162.139(14)
Br3 Os1 Br2 86.511(13)
P11 Os1 Br1 95.35(2)
P11 Os1 Br2 173.75(2)
P11 Os1 Br3 89.63(2)
O1 Os1 Br1 78.91(7)
O1 Os1 Br2 84.15(7)
O1 Os1 Br3 83.91(7)
O1 Os1 P11 90.56(7)
C1 Os1 Br1 92.84(12)
C1 Os1 Br2 96.96(12)
C1 Os1 Br3 104.43(12)
C1 Os1 P11 88.76(12)
C1 Os1 O1 171.62(14)
C21 P11 Os1 119.32(13)
C31 P11 Os1 113.84(12)
C31 P11 C21 101.35(17)
C41 P11 Os1 110.46(12)
C41 P11 C21 103.39(17)
C41 P11 C31 107.31(17)
C2 C1 Os1 169.6(3)
C3 C2 C1 124.5(4)
C2 C3 C4 119.1(3)
C2 C3 C10 120.8(3)
C10 C3 C4 120.1(3)
C5 C4 C3 119.8(4)
C9 C4 C3 120.1(3)
C9 C4 C5 120.0(4)
C6 C5 C4 119.8(4)
C5 C6 C7 119.9(4)
C8 C7 C6 120.5(4)
C7 C8 C9 119.7(4)
C4 C9 C8 120.2(4)
C11 C10 C3 122.2(3)
C11 C10 C15 117.6(4)
C15 C10 C3 120.1(3)
C12 C11 C10 121.6(4)
C11 C12 C13 119.6(4)
C14 C13 C12 120.0(4)
C13 C14 C15 120.5(4)
C14 C15 C10 120.8(4)
C22 C21 P11 122.5(3)
C22 C21 C26 119.2(4)
C26 C21 P11 118.1(3)
C21 C22 C23 119.8(4)
C24 C23 C22 120.3(4)
C25 C24 C23 120.4(4)
C24 C25 C26 119.9(4)
C25 C26 C21 120.3(4)
C32 C31 P11 117.7(3)
C36 C31 P11 123.5(3)
C36 C31 C32 118.7(4)
C33 C32 C31 120.6(4)
C32 C33 C34 120.8(4)
C35 C34 C33 119.7(4)
C34 C35 C36 119.6(4)
C31 C36 C35 120.5(4)
C42 C41 P11 120.6(3)
C42 C41 C46 119.4(4)
C46 C41 P11 119.8(3)
C41 C42 C43 120.6(4)
C44 C43 C42 120.4(4)
C43 C44 C45 119.5(4)
C46 C45 C44 120.3(4)
C45 C46 C41 119.8(4)

loop_
_geom_bond_atom_site_label_1
_geom_bond_atom_site_label_2
_geom_bond_distance
Os1 Br1 2.5181(4)
Os1 Br2 2.5617(4)
Os1 Br3 2.5100(4)
Os1 P11 2.3532(9)
Os1 O1 2.239(2)
Os1 C1 1.720(4)
P11 C21 1.835(4)
P11 C31 1.824(4)
P11 C41 1.813(4)
C1 C2 1.421(5)
C2 C3 1.360(5)
C3 C4 1.485(5)
C3 C10 1.473(5)
C4 C5 1.400(6)
C4 C9 1.383(6)
C5 C6 1.384(6)
C6 C7 1.394(6)
C7 C8 1.383(7)
C8 C9 1.395(6)
C10 C11 1.393(5)
C10 C15 1.405(6)
C11 C12 1.386(5)
C12 C13 1.389(6)
C13 C14 1.375(6)
C14 C15 1.386(6)
C21 C22 1.393(6)
C21 C26 1.396(6)
C22 C23 1.394(6)
C23 C24 1.381(6)
C24 C25 1.373(6)
C25 C26 1.394(6)
C31 C32 1.401(6)
C31 C36 1.398(5)
C32 C33 1.366(6)
C33 C34 1.397(6)
C34 C35 1.386(6)
C35 C36 1.400(6)
C41 C42 1.380(6)
C41 C46 1.397(5)
C42 C43 1.385(6)
C43 C44 1.375(6)
C44 C45 1.392(6)
C45 C46 1.388(6)

loop_
_geom_hbond_atom_site_label_D
_geom_hbond_atom_site_label_H
_geom_hbond_atom_site_label_A
_geom_hbond_distance_DH
_geom_hbond_distance_HA
_geom_hbond_distance_DA
_geom_hbond_angle_DHA
_geom_hbond_site_symmetry_A
O1 H1A Br2 0.85 2.49 3.231(3) 146.5 3_665
O1 H1B Br3 0.85 2.59 3.324(3) 144.5 3_665

loop_
_geom_torsion_atom_site_label_1
_geom_torsion_atom_site_label_2
_geom_torsion_atom_site_label_3
_geom_torsion_atom_site_label_4
_geom_torsion
Os1 P11 C21 C22 23.0(4)
Os1 P11 C21 C26 -161.7(3)
Os1 P11 C31 C32 46.8(3)
Os1 P11 C31 C36 -136.2(3)
Os1 P11 C41 C42 -101.2(3)
Os1 P11 C41 C46 73.4(3)
Os1 C1 C2 C3 179.7(15)
Br1 Os1 C1 C2 20.1(17)
Br2 Os1 C1 C2 107.4(17)
Br3 Os1 C1 C2 -164.4(17)
P11 Os1 C1 C2 -75.1(17)
P11 C21 C22 C23 175.6(3)
P11 C21 C26 C25 -175.1(3)
P11 C31 C32 C33 178.2(3)
P11 C31 C36 C35 -178.4(3)
P11 C41 C42 C43 174.5(3)
P11 C41 C46 C45 -175.9(3)
C1 C2 C3 C4 7.7(6)
C1 C2 C3 C10 -172.0(3)
C2 C3 C4 C5 47.8(5)
C2 C3 C4 C9 -127.9(4)
C2 C3 C10 C11 23.4(5)
C2 C3 C10 C15 -154.3(4)
C3 C4 C5 C6 -174.7(4)
C3 C4 C9 C8 172.9(4)
C3 C10 C11 C12 -179.0(3)
C3 C10 C15 C14 178.3(4)
C4 C3 C10 C11 -156.4(4)
C4 C3 C10 C15 26.0(5)
C4 C5 C6 C7 0.9(6)
C5 C4 C9 C8 -2.8(6)
C5 C6 C7 C8 -1.1(7)
C6 C7 C8 C9 -0.7(7)
C7 C8 C9 C4 2.6(6)
C9 C4 C5 C6 1.1(6)
C10 C3 C4 C5 -132.5(4)
C10 C3 C4 C9 51.8(5)
C10 C11 C12 C13 1.7(6)
C11 C10 C15 C14 0.5(6)
C11 C12 C13 C14 -1.2(6)
C12 C13 C14 C15 0.4(7)
C13 C14 C15 C10 -0.1(7)
C15 C10 C11 C12 -1.3(6)
C21 P11 C31 C32 -82.6(3)
C21 P11 C31 C36 94.4(3)
C21 P11 C41 C42 27.6(3)
C21 P11 C41 C46 -157.8(3)
C21 C22 C23 C24 -0.6(6)
C22 C21 C26 C25 0.4(6)
C22 C23 C24 C25 0.1(6)
C23 C24 C25 C26 0.6(7)
C24 C25 C26 C21 -0.8(7)
C26 C21 C22 C23 0.4(6)
C31 P11 C21 C22 148.9(3)
C31 P11 C21 C26 -35.8(3)
C31 P11 C41 C42 134.2(3)
C31 P11 C41 C46 -51.2(3)
C31 C32 C33 C34 0.0(6)
C32 C31 C36 C35 -1.4(6)
C32 C33 C34 C35 -0.8(6)
C33 C34 C35 C36 0.5(6)
C34 C35 C36 C31 0.6(6)
C36 C31 C32 C33 1.0(6)
C41 P11 C21 C22 -100.1(3)
C41 P11 C21 C26 75.3(3)
C41 P11 C31 C32 169.3(3)
C41 P11 C31 C36 -13.7(4)
C41 C42 C43 C44 1.7(6)
C42 C41 C46 C45 -1.3(6)
C42 C43 C44 C45 -1.8(6)
C43 C44 C45 C46 0.4(6)
C44 C45 C46 C41 1.1(6)
C46 C41 C42 C43 -0.1(6)
